data_7006691
loop_
_publ_author_name
'Coles, Simon J.'
'Davies, David B.'
'Eaton, Robert J.'
'Hursthouse, Michael B.'
'Kili\,c, Adem'
'Shaw, Robert A.'
'Uslu, Aylin'

_publ_section_title
;
 The structural and stereogenic properties of pentaerythritoxy-bridged
 cyclotriphosphazene derivatives: spiro-spiro, spiro-ansa and ansa-ansa
 isomers.
;
_journal_issue 10
_journal_name_full 'Dalton transactions (Cambridge, England : 2003)'
_journal_page_first 1302
_journal_page_last 1312
_journal_paper_doi 10.1039/b512854d
_journal_year 2006
_chemical_formula_sum 'C13 H16 Cl4 F8 N6 O8 P6'
_chemical_formula_weight 863.94
_chemical_name_systematic
;
?
;
_space_group_IT_number 14
_symmetry_cell_setting monoclinic
_symmetry_space_group_name_Hall '-P 2yn'
_symmetry_space_group_name_H-M 'P 1 21/n 1'
_atom_sites_solution_hydrogens geom
_atom_sites_solution_primary direct
_atom_sites_solution_secondary difmap
_audit_creation_method SHELXL-97
_cell_angle_alpha 90.00
_cell_angle_beta 104.728(2)
_cell_angle_gamma 90.00
_cell_formula_units_Z 4
_cell_length_a 10.5294(4)
_cell_length_b 21.3903(8)
_cell_length_c 13.5881(5)
_cell_measurement_reflns_used 8866
_cell_measurement_temperature 120(2)
_cell_measurement_theta_max 29.44
_cell_measurement_theta_min 2.76
_cell_volume 2959.85(19)
_computing_cell_refinement 'Bruker SAINT'
_computing_data_collection 'Bruker APEX2'
_computing_data_reduction 'Bruker SAINT'
_computing_molecular_graphics 'PLATON (Spek, 1990)'
_computing_structure_refinement 'SHELXL-97 (Sheldrick, 1997)'
_computing_structure_solution 'SHELXS-97 (Sheldrick, 1997)'
_diffrn_ambient_temperature 120(2)
_diffrn_detector_area_resol_mean 9.091
_diffrn_measured_fraction_theta_full 0.995
_diffrn_measured_fraction_theta_max 0.995
_diffrn_measurement_device_type 'Bruker SMART APEX2 CCD diffractometer'
_diffrn_measurement_method 'fine-slice \w scans'
_diffrn_radiation_monochromator 'silicon 111'
_diffrn_radiation_source 'Daresbury SRS station 9.8'
_diffrn_radiation_type synchrotron
_diffrn_radiation_wavelength 0.67510
_diffrn_reflns_av_R_equivalents 0.0359
_diffrn_reflns_av_sigmaI/netI 0.0328
_diffrn_reflns_limit_h_max 14
_diffrn_reflns_limit_h_min -14
_diffrn_reflns_limit_k_max 29
_diffrn_reflns_limit_k_min -29
_diffrn_reflns_limit_l_max 18
_diffrn_reflns_limit_l_min -18
_diffrn_reflns_number 30097
_diffrn_reflns_theta_full 27.50
_diffrn_reflns_theta_max 27.50
_diffrn_reflns_theta_min 2.09
_diffrn_standards_decay_% 5
_diffrn_standards_number 0
_exptl_absorpt_coefficient_mu 0.827
_exptl_absorpt_correction_T_max 0.9836
_exptl_absorpt_correction_T_min 0.9368
_exptl_absorpt_correction_type multi-scan
_exptl_absorpt_process_details 'SADABS V2.10 (Sheldrick, G.M., 2003)'
_exptl_crystal_colour colourless
_exptl_crystal_density_diffrn 1.939
_exptl_crystal_density_method 'not measured'
_exptl_crystal_description needle
_exptl_crystal_F_000 1720
_exptl_crystal_size_max 0.08
_exptl_crystal_size_mid 0.02
_exptl_crystal_size_min 0.02
_refine_diff_density_max 0.733
_refine_diff_density_min -0.474
_refine_diff_density_rms 0.076
_refine_ls_extinction_method none
_refine_ls_goodness_of_fit_ref 1.033
_refine_ls_hydrogen_treatment constr
_refine_ls_matrix_type full
_refine_ls_number_parameters 406
_refine_ls_number_reflns 7897
_refine_ls_number_restraints 0
_refine_ls_restrained_S_all 1.033
_refine_ls_R_factor_all 0.0447
_refine_ls_R_factor_gt 0.0343
_refine_ls_shift/su_max 0.004
_refine_ls_shift/su_mean 0.000
_refine_ls_structure_factor_coef Fsqd
_refine_ls_weighting_details 'calc w=1/[\s^2^(Fo^2^)+(0.0501P)^2^+1.3002P] where P=(Fo^2^+2Fc^2^)/3'
_refine_ls_weighting_scheme calc
_refine_ls_wR_factor_gt 0.0880
_refine_ls_wR_factor_ref 0.0930
_reflns_number_gt 6524
_reflns_number_total 7897
_reflns_threshold_expression >2sigma(I)
_cod_data_source_file b512854d.txt
_cod_data_source_block 3d
_cod_depositor_comments
;
The following automatic conversions were performed:

'_symmetry_cell_setting' tag value 'Monocliniic' was replaced with
'monoclinic' value as specified in the replacement file
'/home/robertas/cod-tools/perl-scripts/inputs/replacement_values.lst'.

Automatic conversion script
Id: cif_fix_values 3143 2015-03-26 13:38:13Z robertas 
;
_cod_original_sg_symbol_H-M P2(1)/n
_cod_database_code 7006691

loop_
_symmetry_equiv_pos_as_xyz
'x, y, z'
'-x+1/2, y+1/2, -z+1/2'
'-x, -y, -z'
'x-1/2, -y-1/2, z-1/2'

loop_
_atom_site_label
_atom_site_type_symbol
_atom_site_fract_x
_atom_site_fract_y
_atom_site_fract_z
_atom_site_U_iso_or_equiv
_atom_site_adp_type
_atom_site_occupancy
_atom_site_symmetry_multiplicity
_atom_site_calc_flag
_atom_site_refinement_flags
_atom_site_disorder_assembly
_atom_site_disorder_group
C1 C 0.3567(2) -0.05884(10) 0.65191(16) 0.0216(4) Uani 1 1 d . . .
H1A H 0.3449 -0.1047 0.6451 0.026 Uiso 1 1 calc R . .
H1B H 0.4129 -0.0453 0.6075 0.026 Uiso 1 1 calc R . .
C2 C 0.2244(2) -0.02653(10) 0.62006(16) 0.0212(4) Uani 1 1 d . . .
C3 C 0.2277(2) 0.04464(10) 0.61438(16) 0.0220(4) Uani 1 1 d . . .
C4 C 0.3004(2) 0.07809(10) 0.71031(17) 0.0234(4) Uani 1 1 d . . .
H4A H 0.2769 0.1230 0.7055 0.028 Uiso 1 1 calc R . .
H4B H 0.2750 0.0603 0.7698 0.028 Uiso 1 1 calc R . .
C5 C 0.70857(19) -0.09867(9) 0.99434(15) 0.0183(4) Uani 1 1 d . . .
H5A H 0.6424 -0.0951 0.9282 0.022 Uiso 1 1 calc R . .
H5B H 0.6701 -0.1246 1.0398 0.022 Uiso 1 1 calc R . .
C6 C 0.83099(19) -0.13195(9) 0.97763(15) 0.0171(4) Uani 1 1 d . . .
C7 C 0.90194(19) -0.09723(9) 0.90809(15) 0.0187(4) Uani 1 1 d . . .
H7A H 0.9500 -0.0610 0.9450 0.022 Uiso 1 1 calc R . .
H7B H 0.9668 -0.1255 0.8899 0.022 Uiso 1 1 calc R . .
C8 C 0.93698(19) -0.13693(10) 1.07870(15) 0.0195(4) Uani 1 1 d . . .
H8A H 1.0170 -0.1553 1.0650 0.023 Uiso 1 1 calc R . .
H8B H 0.9594 -0.0943 1.1058 0.023 Uiso 1 1 calc R . .
C9 C 0.77851(19) -0.19472(9) 0.92840(15) 0.0193(4) Uani 1 1 d . . .
H9A H 0.7301 -0.2165 0.9719 0.023 Uiso 1 1 calc R . .
H9B H 0.7167 -0.1870 0.8613 0.023 Uiso 1 1 calc R . .
C10 C 1.3872(2) -0.19634(10) 1.15148(17) 0.0235(4) Uani 1 1 d . . .
H10A H 1.3809 -0.2043 1.2219 0.028 Uiso 1 1 calc R . .
H10B H 1.4005 -0.1510 1.1439 0.028 Uiso 1 1 calc R . .
C11 C 1.5011(2) -0.23230(10) 1.13111(16) 0.0223(4) Uani 1 1 d . . .
C12 C 1.5099(2) -0.30205(10) 1.15983(17) 0.0229(4) Uani 1 1 d . . .
C13 C 1.3859(2) -0.33980(10) 1.12004(18) 0.0237(4) Uani 1 1 d . . .
H13A H 1.3549 -0.3348 1.0453 0.028 Uiso 1 1 calc R . .
H13B H 1.4041 -0.3847 1.1352 0.028 Uiso 1 1 calc R . .
N1 N 0.81137(16) 0.03238(8) 0.90439(12) 0.0170(3) Uani 1 1 d . . .
N2 N 0.63561(17) 0.00349(9) 0.72699(13) 0.0204(3) Uani 1 1 d . . .
N3 N 0.55554(17) 0.02149(9) 0.89992(13) 0.0205(3) Uani 1 1 d . . .
N4 N 0.87970(17) -0.28814(8) 1.08520(13) 0.0209(3) Uani 1 1 d . . .
N5 N 1.09243(17) -0.29445(9) 1.00726(14) 0.0234(4) Uani 1 1 d . . .
N6 N 1.11195(17) -0.24439(9) 1.19516(14) 0.0233(4) Uani 1 1 d . . .
O1 O 0.41838(14) -0.04293(7) 0.75608(11) 0.0199(3) Uani 1 1 d . . .
O2 O 0.43900(14) 0.07116(7) 0.72320(11) 0.0218(3) Uani 1 1 d . . .
O3 O 0.73589(14) -0.03649(6) 1.03847(10) 0.0177(3) Uani 1 1 d . . .
O4 O 0.80959(14) -0.07562(7) 0.81590(11) 0.0199(3) Uani 1 1 d . . .
O5 O 0.89972(14) -0.17423(7) 1.15637(11) 0.0204(3) Uani 1 1 d . . .
O6 O 0.88607(15) -0.23406(7) 0.91546(11) 0.0208(3) Uani 1 1 d . . .
O7 O 1.26883(15) -0.21610(7) 1.08032(12) 0.0237(3) Uani 1 1 d . . .
O8 O 1.28617(14) -0.31856(7) 1.16753(12) 0.0242(3) Uani 1 1 d . . .
F1 F 0.15186(12) -0.04174(6) 0.68616(10) 0.0280(3) Uani 1 1 d . . .
F2 F 0.16022(13) -0.04917(7) 0.52746(10) 0.0321(3) Uani 1 1 d . . .
F3 F 0.27982(14) 0.06012(7) 0.53602(10) 0.0310(3) Uani 1 1 d . . .
F4 F 0.10157(13) 0.06572(7) 0.59008(11) 0.0338(3) Uani 1 1 d . . .
F5 F 1.49811(14) -0.22829(7) 1.03125(10) 0.0310(3) Uani 1 1 d . . .
F6 F 1.61460(13) -0.20448(7) 1.18272(11) 0.0323(3) Uani 1 1 d . . .
F7 F 1.54711(13) -0.30539(7) 1.26273(10) 0.0316(3) Uani 1 1 d . . .
F8 F 1.60648(13) -0.32778(7) 1.12461(12) 0.0346(3) Uani 1 1 d . . .
P1 P 0.70248(5) 0.02275(2) 0.96608(4) 0.01630(10) Uani 1 1 d . . .
P2 P 0.77889(5) -0.00340(2) 0.79813(4) 0.01614(10) Uani 1 1 d . . .
P3 P 0.51936(5) 0.01327(2) 0.77983(4) 0.01728(11) Uani 1 1 d . . .
P4 P 0.95689(5) -0.24347(3) 1.17359(4) 0.01900(11) Uani 1 1 d . . .
P5 P 0.93778(5) -0.29136(2) 0.98832(4) 0.01842(11) Uani 1 1 d . . .
P6 P 1.18094(5) -0.26893(3) 1.11119(4) 0.02002(11) Uani 1 1 d . . .
Cl1 Cl 0.72656(5) 0.08964(2) 1.06983(4) 0.02348(11) Uani 1 1 d . . .
Cl2 Cl 0.90438(5) 0.02602(3) 0.72101(4) 0.02312(11) Uani 1 1 d . . .
Cl3 Cl 0.90587(6) -0.26536(3) 1.30000(4) 0.02922(12) Uani 1 1 d . . .
Cl4 Cl 0.86127(6) -0.36581(2) 0.90804(4) 0.02777(12) Uani 1 1 d . . .

loop_
_atom_site_aniso_label
_atom_site_aniso_U_11
_atom_site_aniso_U_22
_atom_site_aniso_U_33
_atom_site_aniso_U_23
_atom_site_aniso_U_13
_atom_site_aniso_U_12
C1 0.0193(10) 0.0222(10) 0.0223(10) -0.0032(8) 0.0036(8) -0.0008(7)
C2 0.0170(9) 0.0235(10) 0.0209(10) -0.0012(8) 0.0007(8) -0.0027(8)
C3 0.0166(9) 0.0232(10) 0.0232(10) 0.0035(8) -0.0005(8) 0.0014(8)
C4 0.0160(9) 0.0220(10) 0.0297(11) -0.0016(8) 0.0010(8) 0.0037(8)
C5 0.0158(9) 0.0173(9) 0.0214(9) 0.0003(7) 0.0038(7) -0.0011(7)
C6 0.0155(9) 0.0168(9) 0.0173(9) 0.0012(7) 0.0012(7) 0.0004(7)
C7 0.0159(9) 0.0198(9) 0.0197(9) 0.0030(7) 0.0033(7) 0.0023(7)
C8 0.0172(9) 0.0203(10) 0.0189(9) 0.0014(7) 0.0010(7) -0.0009(7)
C9 0.0168(9) 0.0188(9) 0.0202(9) -0.0008(7) 0.0009(7) -0.0001(7)
C10 0.0225(10) 0.0188(10) 0.0273(11) -0.0006(8) 0.0028(8) -0.0004(8)
C11 0.0190(10) 0.0234(10) 0.0238(10) -0.0010(8) 0.0040(8) -0.0042(8)
C12 0.0185(9) 0.0243(10) 0.0255(10) 0.0005(8) 0.0051(8) 0.0022(8)
C13 0.0198(10) 0.0189(10) 0.0324(11) -0.0002(8) 0.0063(9) 0.0007(8)
N1 0.0151(8) 0.0196(8) 0.0163(8) -0.0013(6) 0.0040(6) -0.0008(6)
N2 0.0164(8) 0.0288(9) 0.0146(8) 0.0004(7) 0.0014(6) 0.0009(7)
N3 0.0143(8) 0.0288(9) 0.0183(8) 0.0012(7) 0.0041(6) 0.0024(7)
N4 0.0200(8) 0.0218(8) 0.0207(8) 0.0028(7) 0.0050(7) -0.0012(7)
N5 0.0189(8) 0.0280(10) 0.0234(9) -0.0012(7) 0.0053(7) 0.0023(7)
N6 0.0186(8) 0.0304(10) 0.0185(8) 0.0014(7) 0.0003(7) 0.0020(7)
O1 0.0163(7) 0.0203(7) 0.0212(7) 0.0026(6) 0.0016(5) -0.0014(5)
O2 0.0153(7) 0.0198(7) 0.0269(8) 0.0049(6) -0.0008(6) 0.0001(5)
O3 0.0182(7) 0.0185(7) 0.0160(6) 0.0004(5) 0.0036(5) -0.0001(5)
O4 0.0235(7) 0.0184(7) 0.0164(7) 0.0005(5) 0.0023(6) 0.0009(6)
O5 0.0204(7) 0.0224(7) 0.0183(7) 0.0010(6) 0.0046(6) -0.0001(6)
O6 0.0234(7) 0.0194(7) 0.0200(7) 0.0019(6) 0.0061(6) 0.0024(6)
O7 0.0199(7) 0.0239(8) 0.0253(8) 0.0066(6) 0.0023(6) -0.0003(6)
O8 0.0187(7) 0.0229(7) 0.0308(8) 0.0093(6) 0.0062(6) 0.0028(6)
F1 0.0201(6) 0.0316(7) 0.0333(7) 0.0016(6) 0.0087(5) -0.0032(5)
F2 0.0287(7) 0.0350(8) 0.0261(7) -0.0064(6) -0.0049(6) -0.0058(6)
F3 0.0338(7) 0.0334(7) 0.0236(7) 0.0068(5) 0.0034(6) -0.0040(6)
F4 0.0161(6) 0.0333(7) 0.0449(8) 0.0038(6) -0.0053(6) 0.0045(5)
F5 0.0341(7) 0.0360(8) 0.0264(7) 0.0040(6) 0.0140(6) -0.0016(6)
F6 0.0209(6) 0.0295(7) 0.0434(8) -0.0040(6) 0.0023(6) -0.0070(5)
F7 0.0263(7) 0.0370(8) 0.0281(7) 0.0088(6) 0.0009(6) 0.0017(6)
F8 0.0239(7) 0.0301(7) 0.0542(9) -0.0023(7) 0.0180(6) 0.0045(5)
P1 0.0144(2) 0.0184(2) 0.0158(2) 0.00006(18) 0.00339(18) 0.00089(17)
P2 0.0141(2) 0.0190(2) 0.0152(2) 0.00093(18) 0.00358(18) -0.00054(18)
P3 0.0134(2) 0.0193(2) 0.0177(2) 0.00212(19) 0.00143(18) 0.00038(18)
P4 0.0174(2) 0.0227(3) 0.0160(2) 0.00244(19) 0.00270(19) 0.00078(19)
P5 0.0184(2) 0.0177(2) 0.0184(2) 0.00070(19) 0.00330(19) -0.00027(18)
P6 0.0166(2) 0.0210(3) 0.0215(3) 0.0042(2) 0.00327(19) 0.00174(19)
Cl1 0.0283(3) 0.0224(2) 0.0205(2) -0.00415(18) 0.00756(19) 0.00006(19)
Cl2 0.0207(2) 0.0292(3) 0.0216(2) 0.00129(19) 0.00947(18) -0.00322(19)
Cl3 0.0295(3) 0.0397(3) 0.0193(2) 0.0067(2) 0.0077(2) 0.0017(2)
Cl4 0.0362(3) 0.0203(2) 0.0262(3) -0.0040(2) 0.0070(2) -0.0060(2)

loop_
_atom_type_symbol
_atom_type_description
_atom_type_scat_dispersion_real
_atom_type_scat_dispersion_imag
_atom_type_scat_source
C C 0.0033 0.0016 'International Tables Vol C Tables 4.2.6.8 and 6.1.1.4'
H H 0.0000 0.0000 'International Tables Vol C Tables 4.2.6.8 and 6.1.1.4'
N N 0.0061 0.0033 'International Tables Vol C Tables 4.2.6.8 and 6.1.1.4'
O O 0.0106 0.0060 'International Tables Vol C Tables 4.2.6.8 and 6.1.1.4'
F F 0.0171 0.0103 'International Tables Vol C Tables 4.2.6.8 and 6.1.1.4'
P P 0.1023 0.0942 'International Tables Vol C Tables 4.2.6.8 and 6.1.1.4'
Cl Cl 0.1484 0.1585 'International Tables Vol C Tables 4.2.6.8 and 6.1.1.4'

loop_
_geom_angle_atom_site_label_1
_geom_angle_atom_site_label_2
_geom_angle_atom_site_label_3
_geom_angle
_geom_angle_site_symmetry_1
_geom_angle_site_symmetry_3
_geom_angle_publ_flag
O1 C1 C2 108.96(17) . . ?
O1 C1 H1A 109.9 . . ?
C2 C1 H1A 109.9 . . ?
O1 C1 H1B 109.9 . . ?
C2 C1 H1B 109.9 . . ?
H1A C1 H1B 108.3 . . ?
F2 C2 F1 107.25(16) . . ?
F2 C2 C1 107.85(17) . . ?
F1 C2 C1 109.41(17) . . ?
F2 C2 C3 108.76(17) . . ?
F1 C2 C3 107.25(17) . . ?
C1 C2 C3 116.00(17) . . ?
F3 C3 F4 107.04(17) . . ?
F3 C3 C4 110.08(17) . . ?
F4 C3 C4 107.52(18) . . ?
F3 C3 C2 107.59(17) . . ?
F4 C3 C2 108.04(17) . . ?
C4 C3 C2 116.19(18) . . ?
O2 C4 C3 109.45(17) . . ?
O2 C4 H4A 109.8 . . ?
C3 C4 H4A 109.8 . . ?
O2 C4 H4B 109.8 . . ?
C3 C4 H4B 109.8 . . ?
H4A C4 H4B 108.2 . . ?
O3 C5 C6 113.44(15) . . ?
O3 C5 H5A 108.9 . . ?
C6 C5 H5A 108.9 . . ?
O3 C5 H5B 108.9 . . ?
C6 C5 H5B 108.9 . . ?
H5A C5 H5B 107.7 . . ?
C8 C6 C7 103.11(15) . . ?
C8 C6 C5 110.20(16) . . ?
C7 C6 C5 115.06(16) . . ?
C8 C6 C9 115.26(16) . . ?
C7 C6 C9 109.35(16) . . ?
C5 C6 C9 104.24(15) . . ?
O4 C7 C6 111.14(15) . . ?
O4 C7 H7A 109.4 . . ?
C6 C7 H7A 109.4 . . ?
O4 C7 H7B 109.4 . . ?
C6 C7 H7B 109.4 . . ?
H7A C7 H7B 108.0 . . ?
O5 C8 C6 114.70(16) . . ?
O5 C8 H8A 108.6 . . ?
C6 C8 H8A 108.6 . . ?
O5 C8 H8B 108.6 . . ?
C6 C8 H8B 108.6 . . ?
H8A C8 H8B 107.6 . . ?
O6 C9 C6 110.62(16) . . ?
O6 C9 H9A 109.5 . . ?
C6 C9 H9A 109.5 . . ?
O6 C9 H9B 109.5 . . ?
C6 C9 H9B 109.5 . . ?
H9A C9 H9B 108.1 . . ?
O7 C10 C11 108.74(17) . . ?
O7 C10 H10A 109.9 . . ?
C11 C10 H10A 109.9 . . ?
O7 C10 H10B 109.9 . . ?
C11 C10 H10B 109.9 . . ?
H10A C10 H10B 108.3 . . ?
F5 C11 F6 106.43(17) . . ?
F5 C11 C10 109.59(18) . . ?
F6 C11 C10 108.54(17) . . ?
F5 C11 C12 107.49(17) . . ?
F6 C11 C12 107.76(17) . . ?
C10 C11 C12 116.57(18) . . ?
F8 C12 F7 107.37(17) . . ?
F8 C12 C13 108.42(18) . . ?
F7 C12 C13 109.73(18) . . ?
F8 C12 C11 107.95(17) . . ?
F7 C12 C11 107.21(17) . . ?
C13 C12 C11 115.84(18) . . ?
O8 C13 C12 109.44(17) . . ?
O8 C13 H13A 109.8 . . ?
C12 C13 H13A 109.8 . . ?
O8 C13 H13B 109.8 . . ?
C12 C13 H13B 109.8 . . ?
H13A C13 H13B 108.2 . . ?
P2 N1 P1 113.36(10) . . ?
P2 N2 P3 117.62(11) . . ?
P1 N3 P3 122.07(11) . . ?
P4 N4 P5 114.98(11) . . ?
P6 N5 P5 118.67(12) . . ?
P4 N6 P6 120.59(12) . . ?
C1 O1 P3 119.44(13) . . ?
C4 O2 P3 122.82(14) . . ?
C5 O3 P1 118.94(12) . . ?
C7 O4 P2 120.52(12) . . ?
C8 O5 P4 117.06(13) . . ?
C9 O6 P5 121.74(13) . . ?
C10 O7 P6 119.89(13) . . ?
C13 O8 P6 119.69(14) . . ?
N3 P1 O3 111.69(9) . . ?
N3 P1 N1 115.71(9) . . ?
O3 P1 N1 110.66(8) . . ?
N3 P1 Cl1 110.32(7) . . ?
O3 P1 Cl1 99.64(6) . . ?
N1 P1 Cl1 107.56(7) . . ?
N3 P1 P2 88.53(7) . . ?
O3 P1 P2 107.19(6) . . ?
N1 P1 P2 33.28(6) . . ?
Cl1 P1 P2 138.58(3) . . ?
N2 P2 O4 108.10(9) . . ?
N2 P2 N1 117.51(9) . . ?
O4 P2 N1 110.00(8) . . ?
N2 P2 Cl2 107.93(7) . . ?
O4 P2 Cl2 104.61(6) . . ?
N1 P2 Cl2 107.92(7) . . ?
N2 P2 P1 93.17(7) . . ?
O4 P2 P1 99.70(6) . . ?
N1 P2 P1 33.36(6) . . ?
Cl2 P2 P1 140.49(3) . . ?
N2 P3 O1 111.34(9) . . ?
N2 P3 O2 105.20(9) . . ?
O1 P3 O2 104.27(8) . . ?
N2 P3 N3 118.01(9) . . ?
O1 P3 N3 105.47(9) . . ?
O2 P3 N3 111.81(9) . . ?
N6 P4 N4 115.98(10) . . ?
N6 P4 O5 111.83(9) . . ?
N4 P4 O5 110.29(9) . . ?
N6 P4 Cl3 109.30(7) . . ?
N4 P4 Cl3 108.30(7) . . ?
O5 P4 Cl3 99.87(6) . . ?
N6 P4 P5 89.82(7) . . ?
N4 P4 P5 32.51(7) . . ?
O5 P4 P5 106.40(6) . . ?
Cl3 P4 P5 138.79(3) . . ?
O6 P5 N5 108.06(9) . . ?
O6 P5 N4 109.95(9) . . ?
N5 P5 N4 117.63(10) . . ?
O6 P5 Cl4 104.53(6) . . ?
N5 P5 Cl4 108.25(8) . . ?
N4 P5 Cl4 107.63(7) . . ?
O6 P5 P4 102.92(6) . . ?
N5 P5 P4 91.99(7) . . ?
N4 P5 P4 32.50(7) . . ?
Cl4 P5 P4 138.40(3) . . ?
N5 P6 O7 105.18(9) . . ?
N5 P6 O8 112.46(10) . . ?
O7 P6 O8 102.84(8) . . ?
N5 P6 N6 118.87(10) . . ?
O7 P6 N6 111.04(10) . . ?
O8 P6 N6 105.40(9) . . ?

loop_
_geom_bond_atom_site_label_1
_geom_bond_atom_site_label_2
_geom_bond_distance
_geom_bond_site_symmetry_2
_geom_bond_publ_flag
C1 O1 1.440(2) . ?
C1 C2 1.516(3) . ?
C1 H1A 0.9900 . ?
C1 H1B 0.9900 . ?
C2 F2 1.357(2) . ?
C2 F1 1.358(2) . ?
C2 C3 1.525(3) . ?
C3 F3 1.357(3) . ?
C3 F4 1.361(2) . ?
C3 C4 1.513(3) . ?
C4 O2 1.433(2) . ?
C4 H4A 0.9900 . ?
C4 H4B 0.9900 . ?
C5 O3 1.457(2) . ?
C5 C6 1.539(3) . ?
C5 H5A 0.9900 . ?
C5 H5B 0.9900 . ?
C6 C8 1.537(3) . ?
C6 C7 1.537(3) . ?
C6 C9 1.539(3) . ?
C7 O4 1.452(2) . ?
C7 H7A 0.9900 . ?
C7 H7B 0.9900 . ?
C8 O5 1.454(2) . ?
C8 H8A 0.9900 . ?
C8 H8B 0.9900 . ?
C9 O6 1.457(2) . ?
C9 H9A 0.9900 . ?
C9 H9B 0.9900 . ?
C10 O7 1.433(3) . ?
C10 C11 1.508(3) . ?
C10 H10A 0.9900 . ?
C10 H10B 0.9900 . ?
C11 F5 1.352(2) . ?
C11 F6 1.360(2) . ?
C11 C12 1.539(3) . ?
C12 F8 1.347(2) . ?
C12 F7 1.355(3) . ?
C12 C13 1.513(3) . ?
C13 O8 1.438(3) . ?
C13 H13A 0.9900 . ?
C13 H13B 0.9900 . ?
N1 P2 1.5927(17) . ?
N1 P1 1.5963(17) . ?
N2 P2 1.5782(17) . ?
N2 P3 1.5827(18) . ?
N3 P1 1.5797(18) . ?
N3 P3 1.5882(18) . ?
N4 P4 1.5874(19) . ?
N4 P5 1.5878(19) . ?
N5 P6 1.5784(19) . ?
N5 P5 1.5840(18) . ?
N6 P4 1.5839(19) . ?
N6 P6 1.5897(19) . ?
O1 P3 1.5829(15) . ?
O2 P3 1.5843(15) . ?
O3 P1 1.5879(14) . ?
O4 P2 1.5840(15) . ?
O5 P4 1.5934(15) . ?
O6 P5 1.5827(15) . ?
O7 P6 1.5833(16) . ?
O8 P6 1.5840(15) . ?
P1 Cl1 1.9793(7) . ?
P1 P2 2.6649(7) . ?
P2 Cl2 1.9860(7) . ?
P4 Cl3 1.9819(7) . ?
P4 P5 2.6777(8) . ?
P5 Cl4 1.9820(7) . ?
